data_4323161
loop_
_publ_author_name
'Larry R. Falvello'
'Susana Fern\'andez'
'Rafael Navarro'
'Angel Rueda'
'Esteban P. Urriolabeitia'

_publ_section_title
;
 Synthesis and Structure of PdII Complexes Containing the C,C-Chelating
 Bis-Ylide Ligand [Ph3PC(H)]2CO. X-ray Crystal Structure of
 {Pd(\m-Cl){[C(H)PPh3]2CO}}2(ClO4)2.CH2Cl2
;
_journal_name_full 'Inorganic Chemistry'
_journal_page_first 6007
_journal_page_last 6013
_journal_paper_doi 10.1021/ic980392z
_journal_volume 37
_journal_year 1998
_chemical_formula_sum 'C79 H66 Cl6 O10 P4 Pd2'
_chemical_formula_weight 1724.70
_chemical_name_systematic
; 
 ? 
;
_space_group_IT_number 19
_symmetry_cell_setting orthorhombic
_symmetry_space_group_name_Hall 'P 2ac 2ab'
_symmetry_space_group_name_H-M 'P 21 21 21'
_atom_sites_solution_hydrogens geom
_atom_sites_solution_primary direct
_atom_sites_solution_secondary difmap
_audit_creation_method SHELXL-97
_cell_angle_alpha 90.00
_cell_angle_beta 90.00
_cell_angle_gamma 90.00
_cell_formula_units_Z 4
_cell_length_a 19.247(5)
_cell_length_b 19.521(4)
_cell_length_c 19.757(4)
_cell_measurement_temperature 150(2)
_cell_volume 7423(3)
_computing_structure_refinement 'SHELXL-97 (Sheldrick, 1997)'
_computing_structure_solution 'SHELXS-97 (Sheldrick, 1990)'
_diffrn_ambient_temperature 150(2)
_diffrn_measured_fraction_theta_full 0.993
_diffrn_measured_fraction_theta_max 0.993
_diffrn_radiation_monochromator graphite
_diffrn_radiation_source 'sealed tube'
_diffrn_radiation_type MoK\a
_diffrn_radiation_wavelength 0.71073
_diffrn_reflns_av_R_equivalents 0.0000
_diffrn_reflns_av_sigmaI/netI 0.1028
_diffrn_reflns_limit_h_max 22
_diffrn_reflns_limit_h_min 0
_diffrn_reflns_limit_k_max 23
_diffrn_reflns_limit_k_min 0
_diffrn_reflns_limit_l_max 23
_diffrn_reflns_limit_l_min 0
_diffrn_reflns_number 7107
_diffrn_reflns_theta_full 24.99
_diffrn_reflns_theta_max 24.99
_diffrn_reflns_theta_min 2.06
_exptl_absorpt_coefficient_mu 0.846
_exptl_absorpt_correction_T_max 0.952
_exptl_absorpt_correction_T_min 0.860
_exptl_crystal_density_diffrn 1.543
_exptl_crystal_density_method 'not measured'
_exptl_crystal_F_000 3496
_exptl_crystal_size_max 0.35
_exptl_crystal_size_mid 0.20
_exptl_crystal_size_min 0.13
_refine_diff_density_max 1.054
_refine_diff_density_min -1.214
_refine_diff_density_rms 0.131
_refine_ls_abs_structure_details 'Flack H D (1983), Acta Cryst. A39, 876-881'
_refine_ls_abs_structure_Flack -0.09(6)
_refine_ls_extinction_method none
_refine_ls_goodness_of_fit_ref 1.036
_refine_ls_hydrogen_treatment mixed
_refine_ls_matrix_type full
_refine_ls_number_parameters 904
_refine_ls_number_reflns 7107
_refine_ls_number_restraints 19
_refine_ls_restrained_S_all 1.042
_refine_ls_R_factor_all 0.1050
_refine_ls_R_factor_gt 0.0579
_refine_ls_shift/su_max 0.083
_refine_ls_shift/su_mean 0.001
_refine_ls_structure_factor_coef Fsqd
_refine_ls_weighting_details 'w=1/[\s^2^(Fo^2^)+(0.0536P)^2^+17.4882P] where P=(Fo^2^+2Fc^2^)/3'
_refine_ls_weighting_scheme calc
_refine_ls_wR_factor_gt 0.1223
_refine_ls_wR_factor_ref 0.1413
_reflns_number_gt 5298
_reflns_number_total 7107
_reflns_threshold_expression >2sigma(I)
_cod_data_source_file ic980392z.cif
_cod_data_source_block x
_cod_depositor_comments
;
The following automatic conversions were performed:

'_geom_angle_publ_flag' value 'Y' changed to 'y' according to the
built-in table from CIF Core dictionary named 'cif_core.dic' version
2.4.1 from 2010-06-29.

Automatic conversion script
Id: cif_fix_values 1673 2011-04-08 12:14:43Z adriana 

The following automatic conversions were performed:

'_refine_ls_weighting_scheme' value 'calc
w=1/[\s^2^(Fo^2^)+(0.0536P)^2^+17.4882P] where P=(Fo^2^+2Fc^2^)/3'
was changed to 'calc'. New tag '_refine_ls_weighting_details' was
created. The value of the new tag was set to
'w=1/[\s^2^(Fo^2^)+(0.0536P)^2^+17.4882P] where P=(Fo^2^+2Fc^2^)/3'.

Automatic conversion script
Id: cif_fix_values 3143 2015-03-26 13:38:13Z robertas 
;
_cod_database_code 4323161

loop_
_symmetry_equiv_pos_as_xyz
'x, y, z'
'-x+1/2, -y, z+1/2'
'-x, y+1/2, -z+1/2'
'x+1/2, -y+1/2, -z'

loop_
_atom_site_label
_atom_site_type_symbol
_atom_site_fract_x
_atom_site_fract_y
_atom_site_fract_z
_atom_site_U_iso_or_equiv
_atom_site_adp_type
_atom_site_occupancy
_atom_site_calc_flag
_atom_site_refinement_flags
_atom_site_disorder_assembly
_atom_site_disorder_group
Pd1 Pd -0.92963(5) -0.48157(4) 0.00533(4) 0.0192(2) Uani 1 d . . .
Pd2 Pd -1.02926(5) -0.55058(5) -0.11242(5) 0.0200(2) Uani 1 d . . .
Cl1 Cl -1.03677(15) -0.44940(15) -0.04475(14) 0.0236(6) Uani 1 d . . .
Cl2 Cl -0.90646(15) -0.54614(17) -0.09489(15) 0.0253(7) Uani 1 d . . .
P1 P -0.76060(16) -0.51816(17) 0.03413(15) 0.0207(7) Uani 1 d . . .
P2 P -0.97399(17) -0.35194(15) 0.11164(17) 0.0214(7) Uani 1 d . . .
C1 C -0.9368(6) -0.4335(6) 0.0979(6) 0.021(3) Uani 1 d . . .
H1 H -0.9549 -0.4664 0.1324 0.025 Uiso 1 calc R . .
C2 C -0.8607(7) -0.4372(7) 0.0958(5) 0.024(3) Uani 1 d . . .
C3 C -0.8458(6) -0.5044(7) 0.0655(6) 0.023(3) Uani 1 d . . .
H3 H -0.8584 -0.5416 0.0981 0.027 Uiso 1 calc R . .
O1 O -0.8205(5) -0.3877(4) 0.1011(4) 0.030(2) Uani 1 d . . .
C4 C -0.7408(6) -0.4673(6) -0.0387(7) 0.025(3) Uani 1 d . . .
C5 C -0.7340(6) -0.4996(7) -0.1007(6) 0.029(3) Uani 1 d . . .
H5 H -0.7425 -0.5473 -0.1054 0.034 Uiso 1 calc R . .
C6 C -0.7145(7) -0.4598(8) -0.1562(7) 0.042(4) Uani 1 d . . .
H6 H -0.7080 -0.4811 -0.1990 0.051 Uiso 1 calc R . .
C7 C -0.7046(8) -0.3915(9) -0.1506(9) 0.049(4) Uani 1 d . . .
H7 H -0.6922 -0.3650 -0.1891 0.059 Uiso 1 calc R . .
C8 C -0.7124(9) -0.3614(9) -0.0897(8) 0.055(5) Uani 1 d . . .
H8 H -0.7050 -0.3135 -0.0854 0.066 Uiso 1 calc R . .
C9 C -0.7308(7) -0.3990(7) -0.0339(7) 0.037(4) Uani 1 d . . .
H9 H -0.7366 -0.3768 0.0085 0.044 Uiso 1 calc R . .
C10 C -0.7500(6) -0.6081(6) 0.0145(6) 0.024(3) Uani 1 d . . .
C11 C -0.6835(6) -0.6319(7) 0.0038(7) 0.032(3) Uani 1 d . . .
H11 H -0.6453 -0.6011 0.0034 0.039 Uiso 1 calc R . .
C12 C -0.6732(6) -0.7011(6) -0.0062(8) 0.031(3) Uani 1 d . . .
H12 H -0.6276 -0.7181 -0.0137 0.038 Uiso 1 calc R . .
C13 C -0.7271(7) -0.7446(6) -0.0054(8) 0.028(3) Uani 1 d . . .
H13 H -0.7193 -0.7920 -0.0130 0.034 Uiso 1 calc R . .
C14 C -0.7935(7) -0.7217(6) 0.0061(7) 0.033(3) Uani 1 d . . .
H14 H -0.8309 -0.7534 0.0077 0.039 Uiso 1 calc R . .
C15 C -0.8058(7) -0.6533(7) 0.0154(6) 0.030(3) Uani 1 d . . .
H15 H -0.8518 -0.6369 0.0223 0.036 Uiso 1 calc R . .
C16 C -0.6957(6) -0.5022(6) 0.0960(6) 0.022(3) Uani 1 d . . .
C17 C -0.6287(6) -0.4804(7) 0.0770(7) 0.035(3) Uani 1 d . . .
H17 H -0.6202 -0.4665 0.0317 0.042 Uiso 1 calc R . .
C18 C -0.5752(7) -0.4792(7) 0.1236(7) 0.036(3) Uani 1 d . . .
H18 H -0.5302 -0.4646 0.1101 0.044 Uiso 1 calc R . .
C19 C -0.5870(7) -0.4991(7) 0.1902(7) 0.038(4) Uani 1 d . . .
H19 H -0.5503 -0.4988 0.2223 0.046 Uiso 1 calc R . .
C20 C -0.6539(8) -0.5195(8) 0.2091(8) 0.043(4) Uani 1 d . . .
H20 H -0.6623 -0.5336 0.2544 0.052 Uiso 1 calc R . .
C21 C -0.7082(7) -0.5198(7) 0.1631(7) 0.033(3) Uani 1 d . . .
H21 H -0.7538 -0.5319 0.1773 0.040 Uiso 1 calc R . .
C22 C -0.9644(7) -0.2952(6) 0.0418(6) 0.027(3) Uani 1 d . . .
C23 C -0.9002(8) -0.2649(8) 0.0263(9) 0.052(5) Uani 1 d . . .
H23 H -0.8608 -0.2729 0.0542 0.062 Uiso 1 calc R . .
C24 C -0.8952(9) -0.2236(10) -0.0295(10) 0.067(6) Uani 1 d . . .
H24 H -0.8516 -0.2042 -0.0413 0.081 Uiso 1 calc R . .
C25 C -0.9543(9) -0.2094(8) -0.0699(8) 0.052(5) Uani 1 d . . .
H25 H -0.9505 -0.1796 -0.1078 0.063 Uiso 1 calc R . .
C26 C -1.0153(8) -0.2378(7) -0.0548(7) 0.039(4) Uani 1 d . . .
H26 H -1.0550 -0.2288 -0.0820 0.047 Uiso 1 calc R . .
C27 C -1.0206(7) -0.2814(6) 0.0020(7) 0.034(3) Uani 1 d . . .
H27 H -1.0641 -0.3016 0.0128 0.040 Uiso 1 calc R . .
C28 C -0.9370(6) -0.3168(7) 0.1875(6) 0.027(3) Uani 1 d . . .
C29 C -0.9222(7) -0.3588(8) 0.2409(7) 0.036(4) Uani 1 d . . .
H29 H -0.9259 -0.4070 0.2352 0.043 Uiso 1 calc R . .
C30 C -0.9022(7) -0.3333(9) 0.3021(7) 0.043(4) Uani 1 d . . .
H30 H -0.8935 -0.3630 0.3391 0.052 Uiso 1 calc R . .
C31 C -0.8948(8) -0.2634(9) 0.3092(8) 0.051(5) Uani 1 d . . .
H31 H -0.8811 -0.2452 0.3517 0.061 Uiso 1 calc R . .
C32 C -0.9065(8) -0.2204(9) 0.2571(9) 0.054(5) Uani 1 d . . .
H32 H -0.9000 -0.1726 0.2635 0.064 Uiso 1 calc R . .
C33 C -0.9278(8) -0.2443(7) 0.1944(8) 0.045(4) Uani 1 d . . .
H33 H -0.9360 -0.2139 0.1577 0.055 Uiso 1 calc R . .
C34 C -1.0648(6) -0.3595(6) 0.1294(6) 0.024(3) Uani 1 d . . .
C35 C -1.0989(7) -0.3014(7) 0.1548(7) 0.032(3) Uani 1 d . . .
H35 H -1.0743 -0.2598 0.1620 0.039 Uiso 1 calc R . .
C36 C -1.1696(7) -0.3061(7) 0.1691(7) 0.031(3) Uani 1 d . . .
H36 H -1.1934 -0.2663 0.1841 0.038 Uiso 1 calc R . .
C37 C -1.2057(7) -0.3656(7) 0.1622(7) 0.032(3) Uani 1 d . . .
H37 H -1.2537 -0.3676 0.1736 0.038 Uiso 1 calc R . .
C38 C -1.1716(7) -0.4234(8) 0.1383(7) 0.035(3) Uani 1 d . . .
H38 H -1.1960 -0.4654 0.1333 0.042 Uiso 1 calc R . .
C39 C -1.1016(6) -0.4195(7) 0.1218(6) 0.027(3) Uani 1 d . . .
H39 H -1.0786 -0.4590 0.1049 0.033 Uiso 1 calc R . .
P3 P -1.20588(17) -0.53742(18) -0.09271(17) 0.0268(8) Uani 1 d . . .
P4 P -0.99554(17) -0.71423(17) -0.17270(17) 0.0218(7) Uani 1 d . . .
C40 C -1.1317(6) -0.5638(6) -0.1397(6) 0.024(3) Uani 1 d . . .
H40 H -1.1374 -0.5475 -0.1874 0.029 Uiso 1 calc R . .
C41 C -1.1125(7) -0.6361(7) -0.1416(6) 0.027(3) Uani 1 d . . .
C42 C -1.0432(6) -0.6365(6) -0.1730(6) 0.022(3) Uani 1 d . . .
H42 H -1.0481 -0.6210 -0.2210 0.027 Uiso 1 calc R . .
O2 O -1.1401(4) -0.6842(4) -0.1113(5) 0.030(2) Uani 1 d . . .
C43 C -1.2832(7) -0.5708(8) -0.1319(6) 0.033(3) Uani 1 d U . .
C44 C -1.2945(8) -0.6405(9) -0.1319(7) 0.041(3) Uani 1 d U . .
H44 H -1.2617 -0.6703 -0.1112 0.049 Uiso 1 calc R . .
C45 C -1.3530(8) -0.6669(11) -0.1616(8) 0.062(5) Uani 1 d U . .
H45 H -1.3602 -0.7150 -0.1624 0.074 Uiso 1 calc R . .
C46 C -1.3998(8) -0.6249(12) -0.1895(8) 0.067(5) Uani 1 d U . .
H46 H -1.4415 -0.6438 -0.2071 0.080 Uiso 1 calc R . .
C47 C -1.3894(8) -0.5536(13) -0.1936(8) 0.068(5) Uani 1 d U . .
H47 H -1.4213 -0.5248 -0.2168 0.081 Uiso 1 calc R . .
C48 C -1.3306(7) -0.5273(10) -0.1624(7) 0.054(4) Uani 1 d U . .
H48 H -1.3228 -0.4793 -0.1619 0.065 Uiso 1 calc R . .
C49 C -1.2080(7) -0.4440(8) -0.0925(7) 0.038(4) Uani 1 d . . .
C50 C -1.1954(9) -0.4095(8) -0.1522(8) 0.048(5) Uani 1 d . . .
H50 H -1.1847 -0.4348 -0.1919 0.057 Uiso 1 calc R . .
C51 C -1.1982(9) -0.3392(9) -0.1553(9) 0.060(6) Uani 1 d . . .
H51 H -1.1917 -0.3154 -0.1968 0.072 Uiso 1 calc R . .
C52 C -1.2108(10) -0.3047(8) -0.0957(9) 0.066(6) Uani 1 d . . .
H52 H -1.2104 -0.2561 -0.0959 0.079 Uiso 1 calc R . .
C53 C -1.2242(9) -0.3389(8) -0.0351(9) 0.057(5) Uani 1 d . . .
H53 H -1.2342 -0.3150 0.0056 0.069 Uiso 1 calc R . .
C54 C -1.2220(8) -0.4096(8) -0.0377(8) 0.040(4) Uani 1 d . . .
H54 H -1.2313 -0.4344 0.0027 0.048 Uiso 1 calc R . .
C55 C -1.2032(7) -0.5686(6) -0.0058(7) 0.030(3) Uani 1 d . . .
C56 C -1.1422(7) -0.5822(6) 0.0267(6) 0.025(3) Uani 1 d . . .
H56 H -1.0994 -0.5760 0.0036 0.030 Uiso 1 calc R . .
C57 C -1.1425(7) -0.6045(6) 0.0923(7) 0.029(3) Uani 1 d . . .
H57 H -1.1000 -0.6137 0.1149 0.035 Uiso 1 calc R . .
C58 C -1.2046(8) -0.6137(7) 0.1251(7) 0.035(3) Uani 1 d . . .
H58 H -1.2042 -0.6298 0.1705 0.042 Uiso 1 calc R . .
C59 C -1.2681(7) -0.6001(7) 0.0942(6) 0.030(3) Uani 1 d . . .
H59 H -1.3106 -0.6061 0.1180 0.036 Uiso 1 calc R . .
C60 C -1.2674(7) -0.5776(7) 0.0276(6) 0.028(3) Uani 1 d . . .
H60 H -1.3097 -0.5682 0.0046 0.033 Uiso 1 calc R . .
C61 C -1.0339(8) -0.7724(6) -0.2329(6) 0.028(3) Uani 1 d . . .
C62 C -0.9915(9) -0.8241(8) -0.2617(8) 0.045(4) Uani 1 d . . .
H62 H -0.9443 -0.8288 -0.2486 0.054 Uiso 1 calc R . .
C63 C -1.0197(11) -0.8667(8) -0.3085(7) 0.054(5) Uani 1 d . . .
H63 H -0.9912 -0.9010 -0.3284 0.065 Uiso 1 calc R . .
C64 C -1.0887(11) -0.8621(9) -0.3283(8) 0.060(6) Uani 1 d . . .
H64 H -1.1078 -0.8925 -0.3609 0.072 Uiso 1 calc R . .
C65 C -1.1279(10) -0.8120(9) -0.2991(8) 0.062(5) Uani 1 d . . .
H65 H -1.1754 -0.8082 -0.3117 0.074 Uiso 1 calc R . .
C66 C -1.1018(9) -0.7665(9) -0.2521(9) 0.055(5) Uani 1 d . . .
H66 H -1.1305 -0.7317 -0.2334 0.066 Uiso 1 calc R . .
C67 C -0.9091(7) -0.6975(7) -0.2022(7) 0.028(3) Uani 1 d . . .
C68 C -0.8996(8) -0.6687(7) -0.2650(8) 0.040(4) Uani 1 d . . .
H68 H -0.9388 -0.6576 -0.2920 0.048 Uiso 1 calc R . .
C69 C -0.8345(7) -0.6559(7) -0.2890(7) 0.035(3) Uani 1 d . . .
H69 H -0.8292 -0.6358 -0.3324 0.042 Uiso 1 calc R . .
C70 C -0.7766(7) -0.6713(8) -0.2519(9) 0.047(4) Uani 1 d . . .
H70 H -0.7313 -0.6629 -0.2689 0.056 Uiso 1 calc R . .
C71 C -0.7869(8) -0.6999(9) -0.1880(8) 0.047(4) Uani 1 d . . .
H71 H -0.7475 -0.7099 -0.1607 0.056 Uiso 1 calc R . .
C72 C -0.8528(7) -0.7142(7) -0.1629(8) 0.037(4) Uani 1 d . . .
H72 H -0.8586 -0.7349 -0.1198 0.044 Uiso 1 calc R . .
C73 C -0.9908(6) -0.7544(7) -0.0918(7) 0.028(3) Uani 1 d . . .
C74 C -0.9882(7) -0.8257(7) -0.0871(7) 0.037(4) Uani 1 d . . .
H74 H -0.9903 -0.8528 -0.1270 0.044 Uiso 1 calc R . .
C75 C -0.9827(8) -0.8568(7) -0.0247(7) 0.039(4) Uani 1 d . . .
H75 H -0.9805 -0.9053 -0.0219 0.047 Uiso 1 calc R . .
C76 C -0.9804(7) -0.8186(7) 0.0331(8) 0.037(4) Uani 1 d . . .
H76 H -0.9777 -0.8407 0.0759 0.045 Uiso 1 calc R . .
C77 C -0.9820(7) -0.7467(7) 0.0294(7) 0.037(4) Uani 1 d . . .
H77 H -0.9789 -0.7197 0.0694 0.044 Uiso 1 calc R . .
C78 C -0.9881(6) -0.7163(6) -0.0323(6) 0.024(3) Uani 1 d . . .
H78 H -0.9905 -0.6678 -0.0348 0.029 Uiso 1 calc R . .
Cl3 Cl -0.9430(2) -0.60201(19) 0.20986(18) 0.0396(9) Uani 1 d . . .
O3 O -0.9516(9) -0.6217(8) 0.1448(7) 0.117(7) Uani 1 d . . .
O4 O -0.9363(7) -0.6546(8) 0.2571(9) 0.114(7) Uani 1 d . . .
O5 O -0.8914(6) -0.5518(6) 0.2169(5) 0.061(3) Uani 1 d . . .
O6 O -1.0069(9) -0.5689(9) 0.2242(9) 0.122(6) Uani 1 d . . .
Cl4 Cl -1.12172(18) -0.52660(19) -0.34202(18) 0.0396(9) Uani 1 d . . .
O7 O -1.0847(6) -0.4684(6) -0.3586(11) 0.128(8) Uani 1 d . . .
O8 O -1.1536(7) -0.5533(8) -0.4023(5) 0.085(5) Uani 1 d . . .
O9 O -1.0764(6) -0.5782(5) -0.3158(5) 0.052(3) Uani 1 d . . .
O10 O -1.1766(5) -0.5131(6) -0.2958(5) 0.052(3) Uani 1 d . . .
C79 C -1.0041(7) -0.5563(8) 0.3986(10) 0.0851(13) Uani 1 d D . .
Cl6 Cl -0.9534(3) -0.4844(3) 0.4004(3) 0.0851(13) Uani 1 d D . .
Cl5A Cl -1.0626(4) -0.5575(5) 0.4624(4) 0.0851(13) Uani 0.60 d PD A 1
Cl5B Cl -0.9662(14) -0.6249(9) 0.4302(14) 0.0851(13) Uani 0.20 d PD A 2
Cl5C Cl -1.0261(15) -0.5936(13) 0.4687(9) 0.0851(13) Uani 0.20 d PD A 3

loop_
_atom_site_aniso_label
_atom_site_aniso_U_11
_atom_site_aniso_U_22
_atom_site_aniso_U_33
_atom_site_aniso_U_23
_atom_site_aniso_U_13
_atom_site_aniso_U_12
Pd1 0.0215(4) 0.0167(4) 0.0192(5) -0.0016(4) 0.0010(4) 0.0016(4)
Pd2 0.0224(5) 0.0178(4) 0.0197(5) -0.0019(4) 0.0001(4) 0.0008(4)
Cl1 0.0243(15) 0.0200(14) 0.0267(15) -0.0042(13) -0.0007(13) 0.0048(14)
Cl2 0.0241(15) 0.0250(15) 0.0269(16) -0.0060(14) 0.0020(12) 0.0014(13)
P1 0.0206(16) 0.0205(16) 0.0211(15) 0.0028(15) 0.0025(13) 0.0017(15)
P2 0.0203(15) 0.0185(15) 0.0254(16) -0.0056(14) 0.0018(15) 0.0006(14)
C1 0.020(6) 0.019(6) 0.023(6) 0.004(5) -0.001(5) 0.006(5)
C2 0.033(7) 0.031(8) 0.008(6) -0.003(5) 0.004(5) 0.007(6)
C3 0.016(6) 0.036(8) 0.016(6) -0.005(5) -0.001(5) 0.012(6)
O1 0.033(5) 0.024(5) 0.033(5) -0.003(4) 0.002(4) 0.002(4)
C4 0.025(7) 0.013(7) 0.037(7) 0.009(5) 0.007(6) 0.006(5)
C5 0.024(7) 0.038(8) 0.024(7) 0.004(6) 0.005(5) 0.002(6)
C6 0.036(8) 0.061(12) 0.030(8) 0.010(8) 0.009(6) 0.001(8)
C7 0.039(9) 0.057(11) 0.050(11) 0.009(9) 0.009(8) 0.005(9)
C8 0.073(12) 0.045(10) 0.047(10) 0.005(8) 0.030(9) 0.016(9)
C9 0.054(10) 0.024(7) 0.032(8) 0.006(6) 0.020(7) 0.014(7)
C10 0.027(7) 0.022(6) 0.025(7) 0.003(5) 0.005(6) 0.008(6)
C11 0.023(6) 0.039(8) 0.035(7) 0.007(7) -0.004(7) 0.009(6)
C12 0.023(6) 0.021(6) 0.050(9) -0.006(7) -0.004(7) 0.013(5)
C13 0.042(8) 0.012(6) 0.030(7) 0.000(6) -0.002(7) 0.012(6)
C14 0.046(8) 0.025(7) 0.027(7) -0.007(6) -0.009(7) 0.004(6)
C15 0.032(7) 0.030(7) 0.028(8) -0.004(6) -0.005(6) 0.017(6)
C16 0.022(6) 0.013(6) 0.031(7) 0.002(5) 0.000(5) 0.005(5)
C17 0.029(7) 0.037(8) 0.038(8) -0.007(7) -0.001(6) 0.007(7)
C18 0.020(7) 0.043(8) 0.046(8) -0.001(7) -0.001(6) 0.004(7)
C19 0.037(9) 0.031(8) 0.047(9) 0.001(6) -0.017(7) 0.004(6)
C20 0.045(9) 0.047(9) 0.039(8) 0.013(8) -0.001(7) -0.008(8)
C21 0.025(7) 0.027(7) 0.048(9) 0.023(7) -0.006(6) -0.001(7)
C22 0.030(7) 0.020(6) 0.032(7) 0.005(6) 0.004(6) -0.003(6)
C23 0.041(9) 0.047(10) 0.069(12) 0.030(9) 0.005(8) -0.011(8)
C24 0.049(11) 0.068(13) 0.085(14) 0.018(11) 0.031(10) -0.026(10)
C25 0.077(14) 0.038(9) 0.042(9) 0.012(8) 0.004(9) 0.002(9)
C26 0.053(10) 0.033(8) 0.031(8) 0.009(6) -0.005(7) -0.004(7)
C27 0.041(8) 0.030(7) 0.030(7) -0.002(7) 0.000(8) -0.009(6)
C28 0.012(6) 0.040(8) 0.029(7) -0.015(6) 0.011(6) -0.002(6)
C29 0.019(7) 0.056(10) 0.034(8) -0.003(7) 0.004(6) -0.011(7)
C30 0.027(8) 0.068(12) 0.035(8) -0.017(8) -0.012(7) -0.001(8)
C31 0.041(9) 0.070(12) 0.041(10) -0.044(9) 0.002(8) 0.014(9)
C32 0.049(11) 0.047(10) 0.065(11) -0.032(9) -0.026(9) 0.025(9)
C33 0.043(9) 0.030(8) 0.063(10) -0.018(7) -0.022(9) 0.026(8)
C34 0.017(6) 0.030(7) 0.024(7) -0.004(5) -0.007(5) 0.003(6)
C35 0.035(8) 0.021(7) 0.041(8) -0.009(6) -0.002(7) 0.007(6)
C36 0.024(7) 0.031(8) 0.039(8) 0.003(7) -0.003(6) 0.013(6)
C37 0.021(7) 0.043(9) 0.033(8) -0.001(7) 0.000(6) 0.007(7)
C38 0.037(8) 0.033(8) 0.034(8) 0.001(7) 0.006(7) -0.001(7)
C39 0.023(7) 0.029(7) 0.030(7) -0.007(6) 0.003(6) 0.000(6)
P3 0.0250(17) 0.033(2) 0.0221(17) 0.0016(14) 0.0013(14) 0.0068(15)
P4 0.0221(16) 0.0209(18) 0.0223(17) -0.0021(14) 0.0026(14) 0.0004(14)
C40 0.019(6) 0.030(8) 0.023(6) -0.007(6) 0.009(5) -0.001(6)
C41 0.025(7) 0.037(8) 0.019(6) -0.002(6) -0.002(6) -0.005(6)
C42 0.033(7) 0.017(6) 0.017(6) 0.004(5) -0.001(5) -0.004(6)
O2 0.024(5) 0.035(5) 0.030(5) -0.006(5) -0.002(4) -0.011(4)
C43 0.021(6) 0.062(8) 0.015(6) 0.008(6) 0.003(5) 0.010(6)
C44 0.030(7) 0.067(8) 0.026(8) -0.008(7) -0.003(6) -0.005(7)
C45 0.042(9) 0.110(12) 0.034(9) 0.012(10) -0.005(7) -0.025(8)
C46 0.024(8) 0.153(14) 0.023(8) -0.001(10) 0.005(6) -0.009(9)
C47 0.028(8) 0.139(13) 0.036(9) 0.014(12) -0.008(6) 0.025(10)
C48 0.034(8) 0.100(11) 0.027(7) 0.024(9) -0.011(6) 0.024(8)
C49 0.041(8) 0.042(9) 0.031(8) 0.011(7) 0.011(6) 0.031(8)
C50 0.065(11) 0.047(10) 0.032(8) 0.011(7) 0.025(8) 0.026(9)
C51 0.070(12) 0.042(10) 0.067(12) 0.026(9) 0.045(10) 0.023(10)
C52 0.091(15) 0.029(9) 0.078(14) 0.006(9) 0.033(12) 0.018(9)
C53 0.085(14) 0.036(9) 0.050(10) 0.001(8) 0.024(10) 0.009(9)
C54 0.044(9) 0.035(9) 0.041(9) 0.013(7) 0.010(7) 0.019(7)
C55 0.044(8) 0.021(6) 0.024(7) 0.007(6) 0.012(7) 0.005(6)
C56 0.026(7) 0.015(6) 0.035(7) 0.003(6) -0.001(6) -0.010(6)
C57 0.037(8) 0.018(7) 0.032(8) 0.006(6) 0.002(6) -0.010(6)
C58 0.053(10) 0.030(8) 0.022(7) 0.000(6) -0.003(7) 0.001(7)
C59 0.028(7) 0.035(8) 0.026(7) 0.000(6) 0.001(6) -0.002(6)
C60 0.027(7) 0.027(7) 0.030(7) -0.004(6) 0.001(6) 0.004(6)
C61 0.038(8) 0.018(6) 0.027(7) -0.002(5) 0.004(6) 0.012(7)
C62 0.051(10) 0.038(9) 0.047(9) -0.022(7) 0.020(8) 0.001(8)
C63 0.092(15) 0.038(9) 0.033(9) -0.010(7) 0.024(10) -0.003(10)
C64 0.098(16) 0.047(11) 0.035(9) -0.023(8) 0.011(10) -0.035(11)
C65 0.067(12) 0.070(13) 0.048(11) -0.026(10) -0.001(9) -0.033(11)
C66 0.042(10) 0.051(11) 0.073(13) -0.035(10) 0.001(9) 0.005(9)
C67 0.023(7) 0.025(7) 0.036(8) -0.005(6) 0.002(6) 0.004(6)
C68 0.038(9) 0.028(8) 0.054(10) 0.004(7) -0.007(8) 0.007(7)
C69 0.038(9) 0.033(8) 0.035(8) 0.014(7) 0.010(7) -0.002(7)
C70 0.022(8) 0.037(9) 0.082(13) 0.014(9) 0.000(8) -0.014(7)
C71 0.026(8) 0.060(11) 0.055(11) 0.004(9) 0.001(7) 0.008(8)
C72 0.030(8) 0.040(9) 0.041(9) 0.003(7) -0.004(7) 0.000(7)
C73 0.025(7) 0.028(7) 0.033(7) 0.009(6) 0.008(6) -0.001(6)
C74 0.039(9) 0.034(8) 0.037(8) 0.007(7) 0.000(7) -0.003(7)
C75 0.058(10) 0.027(7) 0.032(8) 0.007(6) -0.008(7) -0.006(7)
C76 0.034(8) 0.030(8) 0.047(9) 0.022(7) 0.005(7) -0.001(7)
C77 0.033(9) 0.043(9) 0.034(8) 0.000(7) -0.004(7) -0.020(7)
C78 0.032(8) 0.022(7) 0.019(6) -0.003(5) -0.004(6) -0.004(6)
Cl3 0.049(2) 0.039(2) 0.0304(18) 0.0076(16) -0.0044(17) -0.0081(18)
O3 0.176(18) 0.115(12) 0.061(9) -0.023(9) 0.004(10) -0.086(13)
O4 0.074(10) 0.112(12) 0.155(15) 0.104(12) -0.047(10) -0.044(10)
O5 0.073(8) 0.059(7) 0.051(7) 0.034(6) -0.027(6) -0.033(7)
O6 0.105(13) 0.097(13) 0.164(17) -0.013(13) 0.007(12) 0.018(11)
Cl4 0.0374(19) 0.040(2) 0.041(2) 0.0115(18) -0.0005(16) 0.0064(17)
O7 0.034(7) 0.047(8) 0.30(2) 0.066(12) 0.017(11) -0.001(6)
O8 0.108(11) 0.121(12) 0.027(6) -0.020(7) -0.015(6) 0.037(10)
O9 0.064(7) 0.042(6) 0.052(6) 0.018(5) -0.005(6) 0.014(6)
O10 0.052(7) 0.061(7) 0.043(6) 0.000(6) 0.015(5) 0.010(6)
C79 0.071(3) 0.093(3) 0.091(3) 0.018(3) -0.011(2) -0.008(2)
Cl6 0.071(3) 0.093(3) 0.091(3) 0.018(3) -0.011(2) -0.008(2)
Cl5A 0.071(3) 0.093(3) 0.091(3) 0.018(3) -0.011(2) -0.008(2)
Cl5B 0.071(3) 0.093(3) 0.091(3) 0.018(3) -0.011(2) -0.008(2)
Cl5C 0.071(3) 0.093(3) 0.091(3) 0.018(3) -0.011(2) -0.008(2)

loop_
_atom_type_symbol
_atom_type_description
_atom_type_scat_dispersion_real
_atom_type_scat_dispersion_imag
_atom_type_scat_source
C C 0.0033 0.0016 'International Tables Vol C Tables 4.2.6.8 and 6.1.1.4'
H H 0.0000 0.0000 'International Tables Vol C Tables 4.2.6.8 and 6.1.1.4'
O O 0.0106 0.0060 'International Tables Vol C Tables 4.2.6.8 and 6.1.1.4'
P P 0.1023 0.0942 'International Tables Vol C Tables 4.2.6.8 and 6.1.1.4'
Cl Cl 0.1484 0.1585 'International Tables Vol C Tables 4.2.6.8 and 6.1.1.4'
Pd Pd -0.9988 1.0072 'International Tables Vol C Tables 4.2.6.8 and 6.1.1.4'

loop_
_geom_angle_atom_site_label_1
_geom_angle_atom_site_label_2
_geom_angle_atom_site_label_3
_geom_angle
_geom_angle_site_symmetry_1
_geom_angle_site_symmetry_3
_geom_angle_publ_flag
C3 Pd1 C1 68.8(4) . . y
C3 Pd1 Cl1 169.2(3) . . y
C1 Pd1 Cl1 101.0(3) . . y
C3 Pd1 Cl2 102.6(3) . . y
C1 Pd1 Cl2 171.3(3) . . y
Cl1 Pd1 Cl2 87.49(10) . . y
C40 Pd2 C42 68.0(5) . . y
C40 Pd2 Cl1 101.1(3) . . y
C42 Pd2 Cl1 169.0(3) . . y
C40 Pd2 Cl2 171.4(3) . . y
C42 Pd2 Cl2 103.9(3) . . y
Cl1 Pd2 Cl2 87.06(11) . . y
Pd1 Cl1 Pd2 87.82(10) . . y
Pd1 Cl2 Pd2 87.40(10) . . y
C3 P1 C16 112.5(6) . . ?
C3 P1 C4 113.3(6) . . ?
C16 P1 C4 107.8(6) . . ?
C3 P1 C10 109.0(6) . . ?
C16 P1 C10 103.8(6) . . ?
C4 P1 C10 110.0(6) . . ?
C1 P2 C22 113.6(6) . . ?
C1 P2 C34 110.6(6) . . ?
C22 P2 C34 107.8(6) . . ?
C1 P2 C28 108.2(6) . . ?
C22 P2 C28 111.6(6) . . ?
C34 P2 C28 104.8(5) . . ?
C2 C1 P2 117.0(9) . . ?
C2 C1 Pd1 83.4(7) . . y
P2 C1 Pd1 125.1(6) . . y
C2 C1 H1 109.6 . . ?
P2 C1 H1 109.6 . . ?
Pd1 C1 H1 109.6 . . ?
O1 C2 C1 125.5(11) . . y
O1 C2 C3 127.4(11) . . y
C1 C2 C3 104.5(11) . . y
C2 C3 P1 117.2(9) . . ?
C2 C3 Pd1 83.6(7) . . y
P1 C3 Pd1 123.8(6) . . y
C2 C3 H3 109.9 . . ?
P1 C3 H3 109.9 . . ?
Pd1 C3 H3 109.9 . . ?
C9 C4 C5 119.9(12) . . ?
C9 C4 P1 121.4(11) . . ?
C5 C4 P1 118.7(9) . . ?
C4 C5 C6 117.8(13) . . ?
C4 C5 H5 121.1 . . ?
C6 C5 H5 121.1 . . ?
C7 C6 C5 121.5(15) . . ?
C7 C6 H6 119.2 . . ?
C5 C6 H6 119.2 . . ?
C8 C7 C6 119.3(16) . . ?
C8 C7 H7 120.4 . . ?
C6 C7 H7 120.4 . . ?
C7 C8 C9 120.9(16) . . ?
C7 C8 H8 119.5 . . ?
C9 C8 H8 119.5 . . ?
C4 C9 C8 120.5(14) . . ?
C4 C9 H9 119.7 . . ?
C8 C9 H9 119.7 . . ?
C11 C10 C15 120.5(12) . . ?
C11 C10 P1 117.7(10) . . ?
C15 C10 P1 121.7(9) . . ?
C10 C11 C12 119.0(12) . . ?
C10 C11 H11 120.5 . . ?
C12 C11 H11 120.5 . . ?
C13 C12 C11 120.4(12) . . ?
C13 C12 H12 119.8 . . ?
C11 C12 H12 119.8 . . ?
C12 C13 C14 121.2(12) . . ?
C12 C13 H13 119.4 . . ?
C14 C13 H13 119.4 . . ?
C15 C14 C13 120.0(13) . . ?
C15 C14 H14 120.0 . . ?
C13 C14 H14 120.0 . . ?
C14 C15 C10 118.9(12) . . ?
C14 C15 H15 120.6 . . ?
C10 C15 H15 120.6 . . ?
C21 C16 C17 119.1(12) . . ?
C21 C16 P1 119.5(10) . . ?
C17 C16 P1 120.9(10) . . ?
C18 C17 C16 120.7(13) . . ?
C18 C17 H17 119.6 . . ?
C16 C17 H17 119.6 . . ?
C17 C18 C19 120.2(13) . . ?
C17 C18 H18 119.9 . . ?
C19 C18 H18 119.9 . . ?
C18 C19 C20 118.9(13) . . ?
C18 C19 H19 120.5 . . ?
C20 C19 H19 120.5 . . ?
C21 C20 C19 121.4(13) . . ?
C21 C20 H20 119.3 . . ?
C19 C20 H20 119.3 . . ?
C20 C21 C16 119.6(13) . . ?
C20 C21 H21 120.2 . . ?
C16 C21 H21 120.2 . . ?
C27 C22 C23 119.3(12) . . ?
C27 C22 P2 119.1(10) . . ?
C23 C22 P2 121.5(11) . . ?
C24 C23 C22 119.0(16) . . ?
C24 C23 H23 120.5 . . ?
C22 C23 H23 120.5 . . ?
C23 C24 C25 120.8(15) . . ?
C23 C24 H24 119.6 . . ?
C25 C24 H24 119.6 . . ?
C26 C25 C24 120.0(14) . . ?
C26 C25 H25 120.0 . . ?
C24 C25 H25 120.0 . . ?
C25 C26 C27 119.5(15) . . ?
C25 C26 H26 120.2 . . ?
C27 C26 H26 120.2 . . ?
C22 C27 C26 121.3(13) . . ?
C22 C27 H27 119.4 . . ?
C26 C27 H27 119.3 . . ?
C29 C28 C33 119.6(13) . . ?
C29 C28 P2 119.9(11) . . ?
C33 C28 P2 120.4(11) . . ?
C30 C29 C28 121.6(15) . . ?
C30 C29 H29 119.2 . . ?
C28 C29 H29 119.2 . . ?
C29 C30 C31 118.8(16) . . ?
C29 C30 H30 120.6 . . ?
C31 C30 H30 120.6 . . ?
C32 C31 C30 121.5(15) . . ?
C32 C31 H31 119.3 . . ?
C30 C31 H31 119.3 . . ?
C31 C32 C33 121.5(15) . . ?
C31 C32 H32 119.2 . . ?
C33 C32 H32 119.2 . . ?
C32 C33 C28 117.0(15) . . ?
C32 C33 H33 121.5 . . ?
C28 C33 H33 121.5 . . ?
C39 C34 C35 119.1(12) . . ?
C39 C34 P2 123.5(10) . . ?
C35 C34 P2 117.3(10) . . ?
C36 C35 C34 118.4(13) . . ?
C36 C35 H35 120.8 . . ?
C34 C35 H35 120.8 . . ?
C37 C36 C35 122.4(13) . . ?
C37 C36 H36 118.8 . . ?
C35 C36 H36 118.8 . . ?
C36 C37 C38 119.0(13) . . ?
C36 C37 H37 120.5 . . ?
C38 C37 H37 120.5 . . ?
C37 C38 C39 119.7(14) . . ?
C37 C38 H38 120.2 . . ?
C39 C38 H38 120.2 . . ?
C34 C39 C38 121.4(13) . . ?
C34 C39 H39 119.3 . . ?
C38 C39 H39 119.3 . . ?
C40 P3 C43 109.5(6) . . ?
C40 P3 C55 111.9(6) . . ?
C43 P3 C55 107.9(6) . . ?
C40 P3 C49 107.9(6) . . ?
C43 P3 C49 110.1(7) . . ?
C55 P3 C49 109.4(6) . . ?
C42 P4 C73 113.9(6) . . ?
C42 P4 C67 108.9(6) . . ?
C73 P4 C67 108.9(6) . . ?
C42 P4 C61 109.0(6) . . ?
C73 P4 C61 109.6(6) . . ?
C67 P4 C61 106.3(6) . . ?
C41 C40 P3 119.7(9) . . ?
C41 C40 Pd2 83.4(8) . . y
P3 C40 Pd2 126.5(7) . . y
C41 C40 H40 108.2 . . ?
P3 C40 H40 108.2 . . ?
Pd2 C40 H40 108.2 . . ?
O2 C41 C40 128.0(12) . . y
O2 C41 C42 126.2(12) . . y
C40 C41 C42 104.2(11) . . y
C41 C42 P4 118.2(9) . . ?
C41 C42 Pd2 82.5(7) . . y
P4 C42 Pd2 128.5(6) . . y
C41 C42 H42 108.2 . . ?
P4 C42 H42 108.2 . . ?
Pd2 C42 H42 108.2 . . ?
C44 C43 C48 120.2(15) . . ?
C44 C43 P3 119.2(11) . . ?
C48 C43 P3 120.6(13) . . ?
C45 C44 C43 120.0(17) . . ?
C45 C44 H44 120.0 . . ?
C43 C44 H44 120.0 . . ?
C46 C45 C44 120(2) . . ?
C46 C45 H45 120.0 . . ?
C44 C45 H45 120.0 . . ?
C45 C46 C47 122.3(18) . . ?
C45 C46 H46 118.8 . . ?
C47 C46 H46 118.8 . . ?
C48 C47 C46 117.1(17) . . ?
C48 C47 H47 121.5 . . ?
C46 C47 H47 121.5 . . ?
C43 C48 C47 120.3(19) . . ?
C43 C48 H48 119.9 . . ?
C47 C48 H48 119.9 . . ?
C54 C49 C50 119.7(15) . . ?
C54 C49 P3 121.4(11) . . ?
C50 C49 P3 118.9(11) . . ?
C51 C50 C49 121.3(15) . . ?
C51 C50 H50 119.4 . . ?
C49 C50 H50 119.4 . . ?
C50 C51 C52 117.1(15) . . ?
C50 C51 H51 121.5 . . ?
C52 C51 H51 121.5 . . ?
C51 C52 C53 122.2(15) . . ?
C51 C52 H52 118.9 . . ?
C53 C52 H52 118.9 . . ?
C54 C53 C52 116.2(15) . . ?
C54 C53 H53 121.9 . . ?
C52 C53 H53 121.9 . . ?
C49 C54 C53 123.5(15) . . ?
C49 C54 H54 118.3 . . ?
C53 C54 H54 118.3 . . ?
C56 C55 C60 120.6(12) . . ?
C56 C55 P3 122.2(10) . . ?
C60 C55 P3 117.1(10) . . ?
C55 C56 C57 120.3(12) . . ?
C55 C56 H56 119.8 . . ?
C57 C56 H56 119.8 . . ?
C56 C57 C58 119.5(13) . . ?
C56 C57 H57 120.2 . . ?
C58 C57 H57 120.2 . . ?
C57 C58 C59 122.3(13) . . ?
C57 C58 H58 118.9 . . ?
C59 C58 H58 118.9 . . ?
C60 C59 C58 117.8(13) . . ?
C60 C59 H59 121.1 . . ?
C58 C59 H59 121.1 . . ?
C59 C60 C55 119.4(12) . . ?
C59 C60 H60 120.3 . . ?
C55 C60 H60 120.3 . . ?
C66 C61 C62 120.0(14) . . ?
C66 C61 P4 121.5(11) . . ?
C62 C61 P4 118.5(11) . . ?
C63 C62 C61 118.7(16) . . ?
C63 C62 H62 120.7 . . ?
C61 C62 H62 120.7 . . ?
C62 C63 C64 122.3(16) . . ?
C62 C63 H63 118.8 . . ?
C64 C63 H63 118.8 . . ?
C65 C64 C63 117.2(15) . . ?
C65 C64 H64 121.4 . . ?
C63 C64 H64 121.4 . . ?
C64 C65 C66 123.0(18) . . ?
C64 C65 H65 118.5 . . ?
C66 C65 H65 118.5 . . ?
C61 C66 C65 118.8(16) . . ?
C61 C66 H66 120.6 . . ?
C65 C66 H66 120.6 . . ?
C72 C67 C68 120.1(13) . . ?
C72 C67 P4 120.4(11) . . ?
C68 C67 P4 119.5(11) . . ?
C69 C68 C67 120.8(14) . . ?
C69 C68 H68 119.6 . . ?
C67 C68 H68 119.6 . . ?
C68 C69 C70 121.5(14) . . ?
C68 C69 H69 119.2 . . ?
C70 C69 H69 119.2 . . ?
C69 C70 C71 117.3(13) . . ?
C69 C70 H70 121.4 . . ?
C71 C70 H70 121.4 . . ?
C72 C71 C70 122.2(15) . . ?
C72 C71 H71 118.9 . . ?
C70 C71 H71 118.9 . . ?
C67 C72 C71 118.2(14) . . ?
C67 C72 H72 120.9 . . ?
C71 C72 H72 120.9 . . ?
C78 C73 C74 118.4(12) . . ?
C78 C73 P4 121.6(10) . . ?
C74 C73 P4 120.0(11) . . ?
C75 C74 C73 120.1(14) . . ?
C75 C74 H74 120.0 . . ?
C73 C74 H74 120.0 . . ?
C76 C75 C74 120.7(13) . . ?
C76 C75 H75 119.6 . . ?
C74 C75 H75 119.6 . . ?
C75 C76 C77 120.1(13) . . ?
C75 C76 H76 120.0 . . ?
C77 C76 H76 120.0 . . ?
C78 C77 C76 118.8(13) . . ?
C78 C77 H77 120.6 . . ?
C76 C77 H77 120.6 . . ?
C77 C78 C73 121.9(12) . . ?
C77 C78 H78 119.1 . . ?
C73 C78 H78 119.1 . . ?
O3 Cl3 O4 116.1(11) . . ?
O3 Cl3 O5 112.2(8) . . ?
O4 Cl3 O5 112.5(8) . . ?
O3 Cl3 O6 102.4(11) . . ?
O4 Cl3 O6 106.4(10) . . ?
O5 Cl3 O6 106.0(9) . . ?
O7 Cl4 O10 112.5(9) . . ?
O7 Cl4 O9 110.5(7) . . ?
O10 Cl4 O9 110.6(7) . . ?
O7 Cl4 O8 108.8(11) . . ?
O10 Cl4 O8 106.4(7) . . ?
O9 Cl4 O8 107.8(8) . . ?
Cl5C C79 Cl6 119.9(14) . . ?
Cl5B C79 Cl6 113.9(12) . . ?
Cl5A C79 Cl6 112.0(11) . . ?

loop_
_geom_bond_atom_site_label_1
_geom_bond_atom_site_label_2
_geom_bond_distance
_geom_bond_site_symmetry_2
_geom_bond_publ_flag
Pd1 C3 2.053(11) . y
Pd1 C1 2.060(11) . y
Pd1 Cl1 2.372(3) . y
Pd1 Cl2 2.389(3) . y
Pd2 C40 2.061(12) . y
Pd2 C42 2.078(11) . y
Pd2 Cl1 2.389(3) . y
Pd2 Cl2 2.390(3) . y
P1 C3 1.774(11) . y
P1 C16 1.774(12) . y
P1 C4 1.789(12) . y
P1 C10 1.810(13) . y
P2 C1 1.766(11) . y
P2 C22 1.779(12) . y
P2 C34 1.789(13) . y
P2 C28 1.795(13) . y
C1 C2 1.468(16) . y
C1 H1 1.0000 . ?
C2 O1 1.243(15) . y
C2 C3 1.471(16) . y
C3 H3 1.0000 . ?
C4 C9 1.351(17) . ?
C4 C5 1.384(17) . ?
C5 C6 1.396(18) . ?
C5 H5 0.9500 . ?
C6 C7 1.35(2) . ?
C6 H6 0.9500 . ?
C7 C8 1.35(2) . ?
C7 H7 0.9500 . ?
C8 C9 1.372(19) . ?
C8 H8 0.9500 . ?
C9 H9 0.9500 . ?
C10 C11 1.378(16) . ?
C10 C15 1.390(18) . ?
C11 C12 1.380(17) . ?
C11 H11 0.9500 . ?
C12 C13 1.341(17) . ?
C12 H12 0.9500 . ?
C13 C14 1.372(17) . ?
C13 H13 0.9500 . ?
C14 C15 1.369(16) . ?
C14 H14 0.9500 . ?
C15 H15 0.9500 . ?
C16 C21 1.390(18) . ?
C16 C17 1.410(17) . ?
C17 C18 1.381(17) . ?
C17 H17 0.9500 . ?
C18 C19 1.390(19) . ?
C18 H18 0.9500 . ?
C19 C20 1.399(19) . ?
C19 H19 0.9500 . ?
C20 C21 1.385(18) . ?
C20 H20 0.9500 . ?
C21 H21 0.9500 . ?
C22 C27 1.363(18) . ?
C22 C23 1.403(19) . ?
C23 C24 1.37(2) . ?
C23 H23 0.9500 . ?
C24 C25 1.42(2) . ?
C24 H24 0.9500 . ?
C25 C26 1.33(2) . ?
C25 H25 0.9500 . ?
C26 C27 1.413(18) . ?
C26 H26 0.9500 . ?
C27 H27 0.9500 . ?
C28 C29 1.366(19) . ?
C28 C33 1.434(18) . ?
C29 C30 1.364(19) . ?
C29 H29 0.9500 . ?
C30 C31 1.38(2) . ?
C30 H30 0.9500 . ?
C31 C32 1.35(2) . ?
C31 H31 0.9500 . ?
C32 C33 1.39(2) . ?
C32 H32 0.9500 . ?
C33 H33 0.9500 . ?
C34 C39 1.376(17) . ?
C34 C35 1.403(17) . ?
C35 C36 1.393(18) . ?
C35 H35 0.9500 . ?
C36 C37 1.360(19) . ?
C36 H36 0.9500 . ?
C37 C38 1.388(18) . ?
C37 H37 0.9500 . ?
C38 C39 1.388(18) . ?
C38 H38 0.9500 . ?
C39 H39 0.9500 . ?
P3 C40 1.779(12) . y
P3 C43 1.800(14) . y
P3 C55 1.822(13) . y
P3 C49 1.825(15) . y
P4 C42 1.772(12) . y
P4 C73 1.784(13) . y
P4 C67 1.792(13) . y
P4 C61 1.803(13) . y
C40 C41 1.460(18) . y
C40 H40 1.0000 . ?
C41 O2 1.234(15) . y
C41 C42 1.471(17) . y
C42 H42 1.0000 . ?
C43 C44 1.38(2) . ?
C43 C48 1.383(18) . ?
C44 C45 1.37(2) . ?
C44 H44 0.9500 . ?
C45 C46 1.34(3) . ?
C45 H45 0.9500 . ?
C46 C47 1.41(3) . ?
C46 H46 0.9500 . ?
C47 C48 1.39(2) . ?
C47 H47 0.9500 . ?
C48 H48 0.9500 . ?
C49 C54 1.304(19) . ?
C49 C50 1.379(19) . ?
C50 C51 1.37(2) . ?
C50 H50 0.9500 . ?
C51 C52 1.38(2) . ?
C51 H51 0.9500 . ?
C52 C53 1.39(2) . ?
C52 H52 0.9500 . ?
C53 C54 1.38(2) . ?
C53 H53 0.9500 . ?
C54 H54 0.9500 . ?
C55 C56 1.363(18) . ?
C55 C60 1.411(17) . ?
C56 C57 1.367(17) . ?
C56 H56 0.9500 . ?
C57 C58 1.372(19) . ?
C57 H57 0.9500 . ?
C58 C59 1.392(18) . ?
C58 H58 0.9500 . ?
C59 C60 1.389(17) . ?
C59 H59 0.9500 . ?
C60 H60 0.9500 . ?
C61 C66 1.37(2) . ?
C61 C62 1.417(18) . ?
C62 C63 1.36(2) . ?
C62 H62 0.9500 . ?
C63 C64 1.39(3) . ?
C63 H63 0.9500 . ?
C64 C65 1.36(2) . ?
C64 H64 0.9500 . ?
C65 C66 1.38(2) . ?
C65 H65 0.9500 . ?
C66 H66 0.9500 . ?
C67 C72 1.372(18) . ?
C67 C68 1.375(19) . ?
C68 C69 1.362(19) . ?
C68 H68 0.9500 . ?
C69 C70 1.366(19) . ?
C69 H69 0.9500 . ?
C70 C71 1.39(2) . ?
C70 H70 0.9500 . ?
C71 C72 1.390(19) . ?
C71 H71 0.9500 . ?
C72 H72 0.9500 . ?
C73 C78 1.392(17) . ?
C73 C74 1.395(18) . ?
C74 C75 1.379(18) . ?
C74 H74 0.9500 . ?
C75 C76 1.363(19) . ?
C75 H75 0.9500 . ?
C76 C77 1.407(19) . ?
C76 H76 0.9500 . ?
C77 C78 1.360(17) . ?
C77 H77 0.9500 . ?
C78 H78 0.9500 . ?
Cl3 O3 1.351(13) . ?
Cl3 O4 1.394(12) . ?
Cl3 O5 1.403(11) . ?
Cl3 O6 1.417(16) . ?
Cl4 O7 1.380(12) . ?
Cl4 O10 1.421(10) . ?
Cl4 O9 1.429(10) . ?
Cl4 O8 1.437(12) . ?
C79 Cl5C 1.621(15) . ?
C79 Cl5B 1.648(15) . ?
C79 Cl5A 1.690(13) . ?
C79 Cl6 1.711(15) . ?
